data_4510903
loop_
_publ_author_name
'Leblanc, Nicolas'
'Allain, Magali'
'Mercier, Nicolas'
'Cariati, Elena'

_publ_section_title
;
 ProtonatedN,N&#x2032;-Dioxide-4,4&#x2032;-bipyridine, an Interesting
 Synthon for the Building of Polar H-Bonded Networks?
;
_journal_issue 12
_journal_name_full 'Crystal Growth &amp; Design'
_journal_page_first 5200
_journal_paper_doi 10.1021/cg201299n
_journal_volume 11
_journal_year 2011
_chemical_compound_source 'synthesis as described'
_chemical_formula_moiety 'C10 H10 N2 O2, 2(Cl)'
_chemical_formula_sum 'C10 H10 Cl2 N2 O2'
_chemical_formula_weight 261.1
_chemical_name_systematic
;
 ?
;
_space_group_IT_number 14
_symmetry_cell_setting monoclinic
_symmetry_Int_Tables_number 14
_symmetry_space_group_name_Hall '-P 2yab'
_symmetry_space_group_name_H-M 'P 1 21/a 1'
_atom_sites_solution_hydrogens geom
_atom_sites_solution_primary direct
_atom_sites_solution_secondary difmap
_audit_conform_dict_location ftp://ftp.iucr.org/pub/cif_core.dic
_audit_conform_dict_name cif_core.dic
_audit_conform_dict_version 2.3
_audit_creation_date 2011-06-09T11:19:03-00:00
_audit_creation_method 'WinGX routine CIF_UPDATE'
_cell_angle_alpha 90
_cell_angle_beta 94.27(1)
_cell_angle_gamma 90
_cell_formula_units_Z 4
_cell_length_a 7.0757(1)
_cell_length_b 16.7851(2)
_cell_length_c 9.8164(1)
_cell_measurement_reflns_used 6753
_cell_measurement_temperature 293(2)
_cell_measurement_theta_max 32
_cell_measurement_theta_min 2
_cell_measurement_wavelength 0.71073
_cell_volume 1162.62(3)
_computing_molecular_graphics 'Ortep-3 for Windows (Farrugia, 1997)'
_computing_publication_material 'WinGX publication routines (Farrugia, 1999)'
_computing_structure_refinement 'SHELXL-97 (Sheldrick, 1997)'
_computing_structure_solution 'SHELXS-86 (Sheldrick, 1986)'
_diffrn_ambient_temperature 293(2)
_diffrn_detector_area_resol_mean 9
_diffrn_measured_fraction_theta_full 0.982
_diffrn_measured_fraction_theta_max 0.982
_diffrn_measurement_device_type KappaCCD
_diffrn_measurement_method CCD
_diffrn_radiation_monochromator 'horizontally mounted graphite crystal'
_diffrn_radiation_probe x-ray
_diffrn_radiation_source 'fine-focus sealed tube'
_diffrn_radiation_type MoK\a
_diffrn_radiation_wavelength 0.71073
_diffrn_reflns_av_R_equivalents 0.0564
_diffrn_reflns_av_unetI/netI 0.0329
_diffrn_reflns_limit_h_max 10
_diffrn_reflns_limit_h_min -10
_diffrn_reflns_limit_k_max 24
_diffrn_reflns_limit_k_min -24
_diffrn_reflns_limit_l_max 14
_diffrn_reflns_limit_l_min -14
_diffrn_reflns_number 27268
_diffrn_reflns_theta_full 32.1
_diffrn_reflns_theta_max 32.1
_diffrn_reflns_theta_min 2.08
_exptl_absorpt_coefficient_mu 0.544
_exptl_absorpt_correction_T_max 0.786
_exptl_absorpt_correction_T_min 0.589
_exptl_absorpt_correction_type multi-scan
_exptl_absorpt_process_details '(SADABS (Sheldrick, Bruker, 2000))'
_exptl_crystal_colour white
_exptl_crystal_density_diffrn 1.492
_exptl_crystal_density_method 'not measured'
_exptl_crystal_description prism
_exptl_crystal_F_000 536
_exptl_crystal_size_max 0.36
_exptl_crystal_size_mid 0.28
_exptl_crystal_size_min 0.231
_refine_diff_density_max 0.336
_refine_diff_density_min -0.368
_refine_diff_density_rms 0.054
_refine_ls_extinction_coef 0.0259(17)
_refine_ls_extinction_expression Fc^*^=kFc[1+0.001xFc^2^\l^3^/sin(2\q)]^-1/4^
_refine_ls_extinction_method SHELXL
_refine_ls_goodness_of_fit_ref 1.074
_refine_ls_hydrogen_treatment mixed
_refine_ls_matrix_type full
_refine_ls_number_parameters 154
_refine_ls_number_reflns 4013
_refine_ls_number_restraints 0
_refine_ls_restrained_S_all 1.074
_refine_ls_R_factor_all 0.0727
_refine_ls_R_factor_gt 0.0366
_refine_ls_shift/su_max 0
_refine_ls_shift/su_mean 0
_refine_ls_structure_factor_coef Fsqd
_refine_ls_weighting_details 'calc w=1/[\s^2^(Fo^2^)+(0.0297P)^2^+0.4457P] where P=(Fo^2^+2Fc^2^)/3'
_refine_ls_weighting_scheme calc
_refine_ls_wR_factor_gt 0.0797
_refine_ls_wR_factor_ref 0.0962
_reflns_number_gt 2732
_reflns_number_total 4013
_reflns_threshold_expression >2sigma(I)
_cod_data_source_file cg201299n_si_003.cif
_cod_data_source_block '_compound_(4)_-_(H2bp4do)Cl2_monoclinic'
_cod_original_cell_volume 1162.62(6)
_cod_original_sg_symbol_H-M 'P 21/a'
_cod_database_code 4510903

loop_
_symmetry_equiv_pos_as_xyz
'x, y, z'
'-x+1/2, y+1/2, -z'
'-x, -y, -z'
'x-1/2, -y-1/2, z'

loop_
_atom_site_label
_atom_site_type_symbol
_atom_site_fract_x
_atom_site_fract_y
_atom_site_fract_z
_atom_site_U_iso_or_equiv
_atom_site_adp_type
_atom_site_occupancy
_atom_site_symmetry_multiplicity
_atom_site_calc_flag
_atom_site_refinement_flags
C1 C 0.8926(2) 0.20855(10) 0.29026(15) 0.0379(3) Uani 1 1 d .
H1 H 0.9185 0.2554 0.2447 0.045 Uiso 1 1 calc R
C2 C 0.8305(2) 0.14243(9) 0.21821(15) 0.0363(3) Uani 1 1 d .
H2 H 0.8125 0.1448 0.1235 0.044 Uiso 1 1 calc R
C3 C 0.7941(2) 0.07180(8) 0.28586(14) 0.0285(3) Uani 1 1 d .
C4 C 0.8201(2) 0.07185(9) 0.42835(14) 0.0326(3) Uani 1 1 d .
H4 H 0.7961 0.0258 0.4768 0.039 Uiso 1 1 calc R
C5 C 0.8808(2) 0.13942(10) 0.49760(15) 0.0348(3) Uani 1 1 d .
H5 H 0.8974 0.1394 0.5925 0.042 Uiso 1 1 calc R
C6 C 0.5954(3) -0.13143(10) 0.19989(16) 0.0407(4) Uani 1 1 d .
H6 H 0.5398 -0.174 0.2425 0.049 Uiso 1 1 calc R
C7 C 0.6505(2) -0.06441(10) 0.27245(15) 0.0376(3) Uani 1 1 d .
H7 H 0.6329 -0.0618 0.3653 0.045 Uiso 1 1 calc R
C8 C 0.7323(2) -0.00044(9) 0.20887(14) 0.0299(3) Uani 1 1 d .
C9 C 0.7546(2) -0.00685(9) 0.06906(15) 0.0357(3) Uani 1 1 d .
H9 H 0.8066 0.0353 0.0229 0.043 Uiso 1 1 calc R
C10 C 0.7000(3) -0.07493(10) -0.00053(15) 0.0389(4) Uani 1 1 d .
H10 H 0.7165 -0.0795 -0.0933 0.047 Uiso 1 1 calc R
N1 N 0.91564(19) 0.20502(8) 0.42688(13) 0.0331(3) Uani 1 1 d .
N2 N 0.6233(2) -0.13443(8) 0.06612(13) 0.0366(3) Uani 1 1 d .
O1 O 0.9831(2) 0.26992(8) 0.49981(13) 0.0484(3) Uani 1 1 d .
O2 O 0.5673(2) -0.19978(8) -0.00977(13) 0.0530(4) Uani 1 1 d .
Cl1 Cl 0.31860(6) 0.09382(2) 0.36036(4) 0.03971(11) Uani 1 1 d .
Cl2 Cl 1.11485(7) -0.15857(3) 0.14752(4) 0.04676(13) Uani 1 1 d .
H3 H 0.920(4) 0.3191(17) 0.453(3) 0.090(9) Uiso 1 1 d .
H8 H 0.589(4) -0.2500(18) 0.050(3) 0.103(10) Uiso 1 1 d .

loop_
_atom_site_aniso_label
_atom_site_aniso_U_11
_atom_site_aniso_U_22
_atom_site_aniso_U_33
_atom_site_aniso_U_23
_atom_site_aniso_U_13
_atom_site_aniso_U_12
C1 0.0529(10) 0.0312(7) 0.0293(7) 0.0040(6) 0.0023(6) -0.0026(7)
C2 0.0505(9) 0.0333(7) 0.0250(6) 0.0038(5) 0.0024(6) -0.0009(7)
C3 0.0323(7) 0.0284(7) 0.0251(6) 0.0013(5) 0.0034(5) 0.0018(5)
C4 0.0397(8) 0.0318(7) 0.0267(6) 0.0046(5) 0.0050(6) -0.0005(6)
C5 0.0420(8) 0.0375(8) 0.0250(6) 0.0023(5) 0.0026(6) 0.0000(6)
C6 0.0566(10) 0.0358(8) 0.0302(7) -0.0013(6) 0.0074(7) -0.0078(7)
C7 0.0520(9) 0.0353(8) 0.0262(6) -0.0010(6) 0.0074(6) -0.0059(7)
C8 0.0353(7) 0.0296(7) 0.0250(6) 0.0010(5) 0.0034(5) 0.0035(6)
C9 0.0487(9) 0.0322(7) 0.0266(6) 0.0023(5) 0.0062(6) 0.0016(7)
C10 0.0557(10) 0.0371(8) 0.0243(6) 0.0001(6) 0.0053(6) 0.0049(7)
N1 0.0412(7) 0.0291(6) 0.0289(6) -0.0012(5) 0.0010(5) -0.0012(5)
N2 0.0504(8) 0.0306(6) 0.0282(6) -0.0044(5) -0.0009(5) 0.0006(6)
O1 0.0690(9) 0.0355(6) 0.0390(6) -0.0050(5) -0.0081(6) -0.0099(6)
O2 0.0894(11) 0.0358(7) 0.0326(6) -0.0083(5) -0.0039(6) -0.0070(7)
Cl1 0.0486(2) 0.0373(2) 0.03406(18) 0.00431(15) 0.00809(15) 0.00027(17)
Cl2 0.0688(3) 0.0393(2) 0.03264(18) 0.00369(16) 0.00721(18) 0.0043(2)

loop_
_atom_type_symbol
_atom_type_description
_atom_type_scat_dispersion_real
_atom_type_scat_dispersion_imag
_atom_type_scat_source
C C 0.0033 0.0016 'International Tables Vol C Tables 4.2.6.8 and 6.1.1.4'
H H 0 0 'International Tables Vol C Tables 4.2.6.8 and 6.1.1.4'
N N 0.0061 0.0033 'International Tables Vol C Tables 4.2.6.8 and 6.1.1.4'
O O 0.0106 0.006 'International Tables Vol C Tables 4.2.6.8 and 6.1.1.4'
Cl Cl 0.1484 0.1585 'International Tables Vol C Tables 4.2.6.8 and 6.1.1.4'

loop_
_geom_angle_atom_site_label_1
_geom_angle_atom_site_label_2
_geom_angle_atom_site_label_3
_geom_angle
N1 C1 C2 119.41(14)
N1 C1 H1 120.3
C2 C1 H1 120.3
C1 C2 C3 120.46(14)
C1 C2 H2 119.8
C3 C2 H2 119.8
C2 C3 C4 117.51(14)
C2 C3 C8 120.87(13)
C4 C3 C8 121.62(13)
C5 C4 C3 120.56(14)
C5 C4 H4 119.7
C3 C4 H4 119.7
N1 C5 C4 119.12(13)
N1 C5 H5 120.4
C4 C5 H5 120.4
N2 C6 C7 118.77(15)
N2 C6 H6 120.6
C7 C6 H6 120.6
C6 C7 C8 120.80(14)
C6 C7 H7 119.6
C8 C7 H7 119.6
C7 C8 C9 117.57(14)
C7 C8 C3 121.45(13)
C9 C8 C3 120.98(13)
C10 C9 C8 120.34(14)
C10 C9 H9 119.8
C8 C9 H9 119.8
N2 C10 C9 119.34(14)
N2 C10 H10 120.3
C9 C10 H10 120.3
C5 N1 C1 122.93(13)
C5 N1 O1 117.06(12)
C1 N1 O1 119.98(13)
C10 N2 C6 123.17(14)
C10 N2 O2 116.49(13)
C6 N2 O2 120.32(14)
N1 O1 H3 106.2(15)
N2 O2 H8 108.8(16)

loop_
_geom_bond_atom_site_label_1
_geom_bond_atom_site_label_2
_geom_bond_distance
C1 N1 1.3402(18)
C1 C2 1.371(2)
C1 H1 0.93
C2 C3 1.392(2)
C2 H2 0.93
C3 C4 1.3972(19)
C3 C8 1.478(2)
C4 C5 1.375(2)
C4 H4 0.93
C5 N1 1.3344(19)
C5 H5 0.93
C6 N2 1.343(2)
C6 C7 1.372(2)
C6 H6 0.93
C7 C8 1.390(2)
C7 H7 0.93
C8 C9 1.3972(19)
C9 C10 1.372(2)
C9 H9 0.93
C10 N2 1.332(2)
C10 H10 0.93
N1 O1 1.3696(16)
N2 O2 1.3678(17)
O1 H3 1.03(3)
O2 H8 1.03(3)

loop_
_geom_torsion_atom_site_label_1
_geom_torsion_atom_site_label_2
_geom_torsion_atom_site_label_3
_geom_torsion_atom_site_label_4
_geom_torsion
N1 C1 C2 C3 -0.9(3)
C1 C2 C3 C4 1.1(2)
C1 C2 C3 C8 -178.28(15)
C2 C3 C4 C5 -0.5(2)
C8 C3 C4 C5 178.90(14)
C3 C4 C5 N1 -0.3(2)
N2 C6 C7 C8 0.5(3)
C6 C7 C8 C9 0.5(2)
C6 C7 C8 C3 -179.38(16)
C2 C3 C8 C7 -163.59(15)
C4 C3 C8 C7 17.0(2)
C2 C3 C8 C9 16.6(2)
C4 C3 C8 C9 -162.83(15)
C7 C8 C9 C10 -1.2(2)
C3 C8 C9 C10 178.67(15)
C8 C9 C10 N2 0.9(3)
C4 C5 N1 C1 0.6(2)
C4 C5 N1 O1 -177.46(14)
C2 C1 N1 C5 0.0(2)
C2 C1 N1 O1 178.03(15)
C9 C10 N2 C6 0.2(3)
C9 C10 N2 O2 178.32(15)
C7 C6 N2 C10 -0.9(3)
C7 C6 N2 O2 -178.96(16)
